data_7249284
loop_
_publ_author_name
'Zahradn\'ikov\'a, Eva'
'Pichon, C\'eline'
'Duhayon, Carine'
'Sutter, Jean-Pascal'
'Hala\<s, Petr'
'Draho\<s, Bohuslav'

_publ_section_title
;
 Synthesis, structural and magnetic properties of cobalt(ii) complexes
 with pyridine-based macrocyclic ligand containing two pyridine pendant
 arms
;
_journal_issue 38
_journal_name_full 'RSC Advances'
_journal_page_first 28138
_journal_page_last 28147
_journal_paper_doi 10.1039/D4RA02387K
_journal_volume 14
_journal_year 2024
_chemical_formula_moiety 'C28 H35 Co N6 O3, Cl O4'
_chemical_formula_sum 'C28 H35 Cl Co N6 O7'
_chemical_formula_weight 662.00
_space_group_crystal_system monoclinic
_space_group_IT_number 14
_space_group_name_Hall '-P 2ybc'
_space_group_name_H-M_alt 'P 1 21/c 1'
_atom_sites_solution_hydrogens geom
_atom_sites_solution_primary dual
_audit_creation_method
;
Olex2 1.5
(compiled 2021.10.07 svn.r9718050b for OlexSys, GUI svn.r6410)
;
_audit_update_record
;
2024-03-28 deposited with the CCDC.	2024-08-14 downloaded from the CCDC.
;
_cell_angle_alpha 90
_cell_angle_beta 93.777(3)
_cell_angle_gamma 90
_cell_formula_units_Z 4
_cell_length_a 10.1831(3)
_cell_length_b 15.8178(4)
_cell_length_c 19.9190(6)
_cell_measurement_reflns_used 6958
_cell_measurement_temperature 100.00(10)
_cell_measurement_theta_max 69.3410
_cell_measurement_theta_min 3.5520
_cell_volume 3201.47(16)
_computing_cell_refinement 'CrysAlisPro 1.171.42.57a (Rigaku OD, 2022)'
_computing_data_collection 'CrysAlisPro 1.171.42.57a (Rigaku OD, 2022)'
_computing_data_reduction 'CrysAlisPro 1.171.42.57a (Rigaku OD, 2022)'
_computing_molecular_graphics 'Olex2 1.5 (Dolomanov et al., 2009)'
_computing_publication_material 'Olex2 1.5 (Dolomanov et al., 2009)'
_computing_structure_refinement 'SHELXL 2014/7 (Sheldrick, 2015)'
_computing_structure_solution 'SHELXT  (Sheldrick, 2015)'
_diffrn_ambient_temperature 100.00(10)
_diffrn_detector_area_resol_mean 10.0000
_diffrn_detector_type HyPix3000
_diffrn_measured_fraction_theta_full 0.991
_diffrn_measured_fraction_theta_max 0.982
_diffrn_measurement_details
;
List of Runs (angles in degrees, time in seconds):

  # Type    Start    End  Width  t~exp~   \w     \q     \k     \f   Frames
#--------------------------------------------------------------------------
  1  \w    -75.00   3.00   0.50    1.00    --  -42.75 105.00-101.00  156
  2  \w     -3.00  78.00   0.50    1.00    --   44.32-105.00 157.00  162
  3  \w   -107.00 -78.00   0.50    4.40    --  -95.95 105.00-101.00   58
  4  \w     30.00  98.00   0.50    4.40    --   97.51-105.00 157.00  136
  5  \w     83.00 125.00   0.50    4.40    --   97.51 105.00-101.00   84
  6  \w    -34.00  23.00   0.50    1.00    --  -42.75  32.00  30.00  114
  7  \w     76.00 113.00   0.50    1.00    --   44.32  77.00-120.00   74
  8  \w    -25.00  28.00   0.50    1.00    --   44.32 -21.00 120.00  106
  9  \w     66.00 111.00   0.50    1.00    --   44.32 138.00-180.00   90
 10  \w    -21.00  19.00   0.50    1.00    --   44.32 -21.00  60.00   80
 11  \w     20.00  75.00   0.50    1.00    --   44.32  77.00-120.00  110
 12  \w    -68.00 -29.00   0.50    4.40    --  -95.95  59.00-150.00   78
 13  \w    -78.00 -29.00   0.50    4.40    --  -95.95  68.00 -90.00   98
 14  \w   -161.00-115.00   0.50    4.40    --  -95.95 -42.00   0.00   92
 15  \w    -77.00 -29.00   0.50    4.40    --  -95.95  68.00 150.00   96
 16  \w   -108.00 -82.00   0.50    4.40    --  -95.95 -42.00   0.00   52
 17  \w   -106.00 -30.00   0.50    4.40    --  -95.95  77.00  90.00  152
 18  \w    -68.00 -30.00   0.50    4.40    --  -95.95  59.00-120.00   76
 19  \w     30.00 105.00   0.50    4.40    --   97.51 -77.00 150.00  150
 20  \w     84.00 163.00   0.50    4.40    --   97.51  42.00-150.00  158
 21  \w     85.00 167.00   0.50    4.40    --   97.51  17.00 120.00  164
 22  \w     88.00 163.00   0.50    4.40    --   97.51  33.00-180.00  150
;
_diffrn_measurement_device 'four-circle diffractometer'
_diffrn_measurement_device_type 'XtaLAB Synergy, Single source at home/near, HyPix3000'
_diffrn_measurement_method '\w scans'
_diffrn_radiation_type CuK\a
_diffrn_radiation_wavelength 1.54184
_diffrn_reflns_av_R_equivalents 0.0507
_diffrn_reflns_av_unetI/netI 0.0556
_diffrn_reflns_Laue_measured_fraction_full 0.991
_diffrn_reflns_Laue_measured_fraction_max 0.982
_diffrn_reflns_limit_h_max 12
_diffrn_reflns_limit_h_min -12
_diffrn_reflns_limit_k_max 13
_diffrn_reflns_limit_k_min -19
_diffrn_reflns_limit_l_max 23
_diffrn_reflns_limit_l_min -24
_diffrn_reflns_number 15118
_diffrn_reflns_point_group_measured_fraction_full 0.991
_diffrn_reflns_point_group_measured_fraction_max 0.982
_diffrn_reflns_theta_full 67.684
_diffrn_reflns_theta_max 69.694
_diffrn_reflns_theta_min 3.571
_exptl_absorpt_coefficient_mu 5.416
_exptl_absorpt_correction_T_max 1.00000
_exptl_absorpt_correction_T_min 0.30345
_exptl_absorpt_correction_type multi-scan
_exptl_absorpt_process_details
;
CrysAlisPro 1.171.42.57a (Rigaku Oxford Diffraction, 2022)
Empirical absorption correction using spherical harmonics,
implemented in SCALE3 ABSPACK scaling algorithm.
;
_exptl_crystal_colour violet
_exptl_crystal_colour_primary violet
_exptl_crystal_density_diffrn 1.373
_exptl_crystal_description prism
_exptl_crystal_F_000 1380
_exptl_crystal_size_max 0.425
_exptl_crystal_size_mid 0.253
_exptl_crystal_size_min 0.119
_refine_diff_density_max 0.790
_refine_diff_density_min -0.523
_refine_diff_density_rms 0.082
_refine_ls_extinction_method none
_refine_ls_goodness_of_fit_ref 1.077
_refine_ls_hydrogen_treatment constr
_refine_ls_matrix_type full
_refine_ls_number_parameters 434
_refine_ls_number_reflns 5926
_refine_ls_number_restraints 60
_refine_ls_restrained_S_all 1.092
_refine_ls_R_factor_all 0.0710
_refine_ls_R_factor_gt 0.0567
_refine_ls_shift/su_max 0.001
_refine_ls_shift/su_mean 0.000
_refine_ls_structure_factor_coef Fsqd
_refine_ls_weighting_details 'w=1/[\s^2^(Fo^2^)+(0.0929P)^2^+1.6055P] where P=(Fo^2^+2Fc^2^)/3'
_refine_ls_weighting_scheme calc
_refine_ls_wR_factor_gt 0.1553
_refine_ls_wR_factor_ref 0.1634
_reflns_Friedel_coverage 0.000
_reflns_number_gt 4687
_reflns_number_total 5926
_reflns_threshold_expression 'I > 2\s(I)'
_cod_data_source_file d4ra02387k2.cif
_cod_data_source_block 03
_cod_original_cell_volume 3201.46(17)
_cod_database_code 7249284
_shelx_shelxl_version_number 2014/7
_shelx_space_group_comment
;
The symmetry employed for this shelxl refinement is uniquely defined
by the following loop, which should always be used as a source of
symmetry information in preference to the above space-group names.
They are only intended as comments.
;
_shelx_estimated_absorpt_t_max 0.565
_shelx_estimated_absorpt_t_min 0.207
_olex2_refinement_description
;
1. Fixed Uiso
 At 1.2 times of:
  All C(H) groups, All C(H,H) groups
2. Rigid body (RIGU) restrains
 O3, O3A, O6A, O6, O5A, O5, O4A, O4, Cl1, Cl1A
 with sigma for 1-2 distances of 0.004 and sigma for 1-3 distances of 0.004
3. Others
 Sof(O3A)=Sof(Cl1A)=Sof(O4A)=Sof(O5A)=Sof(O6A)=1-FVAR(1)
 Sof(Cl1)=Sof(O6)=Sof(O5)=Sof(O3)=Sof(O4)=FVAR(1)
4.a Secondary CH2 refined with riding coordinates:
 C6(H6A,H6B), C14(H14A,H14B), C16(H16A,H16B), C15(H15A,H15B), C7(H7A,H7B),
 C22(H22A,H22B), C8(H8A,H8B), C13(H13A,H13B), C12(H12A,H12B), C9(H9A,H9B),
 C11(H11A,H11B), C10(H10A,H10B)
4.b Aromatic/amide H refined with riding coordinates:
 C2(H2), C4(H4), C3(H3), C21(H21), C27(H27), C18(H18), C19(H19), C26(H26),
 C20(H20), C24(H24), C25(H25)
;
_smtbx_masks_void_probe_radius 1.2
_smtbx_masks_void_truncation_radius 1.2
_olex2_submission_special_instructions 'No special instructions were received'
_oxdiff_exptl_absorpt_empirical_details
;
Empirical correction (ABSPACK) includes:
- Absorption correction using spherical harmonics
- Frame scaling
;

loop_
_space_group_symop_operation_xyz
'x, y, z'
'-x, y+1/2, -z+1/2'
'-x, -y, -z'
'x, -y-1/2, z-1/2'

loop_
_atom_site_label
_atom_site_type_symbol
_atom_site_fract_x
_atom_site_fract_y
_atom_site_fract_z
_atom_site_U_iso_or_equiv
_atom_site_adp_type
_atom_site_occupancy
_atom_site_site_symmetry_order
_atom_site_calc_flag
_atom_site_refinement_flags_posn
_atom_site_refinement_flags_adp
_atom_site_refinement_flags_occupancy
_atom_site_disorder_assembly
_atom_site_disorder_group
Co1 Co 0.58163(5) 0.63068(3) 0.39549(3) 0.02138(17) Uani 1 1 d . . . . .
Cl1 Cl 0.9796(8) 0.8792(5) 0.2773(4) 0.0372(12) Uani 0.612(11) 1 d . U P A 1
O2 O 0.6185(3) 0.63711(15) 0.11776(14) 0.0400(6) Uani 1 1 d . . . . .
O1 O 0.3404(3) 0.62773(16) 0.12150(13) 0.0417(7) Uani 1 1 d . . . . .
N1 N 0.5295(3) 0.52240(16) 0.34198(13) 0.0226(6) Uani 1 1 d . . . . .
N2 N 0.3668(3) 0.64923(16) 0.33642(14) 0.0233(6) Uani 1 1 d . . . . .
N6 N 0.4808(3) 0.61668(18) 0.47850(16) 0.0304(6) Uani 1 1 d . . . . .
N3 N 0.7503(3) 0.60650(17) 0.32276(14) 0.0253(6) Uani 1 1 d . . . . .
N4 N 0.5523(3) 0.76194(17) 0.38390(14) 0.0265(6) Uani 1 1 d . . . . .
N5 N 0.7653(3) 0.62687(17) 0.45681(15) 0.0279(6) Uani 1 1 d . . . . .
O6 O 1.1199(13) 0.8735(13) 0.2863(7) 0.056(3) Uani 0.612(11) 1 d . U P A 1
O42 O 0.3101(3) 0.6080(3) 0.55380(16) 0.0612(10) Uani 1 1 d . . . . .
O5 O 0.9534(15) 0.9586(8) 0.2367(6) 0.040(2) Uani 0.612(11) 1 d . U P A 1
C5 C 0.4018(3) 0.50005(19) 0.33239(16) 0.0233(7) Uani 1 1 d . . . . .
C6 C 0.3063(3) 0.56694(19) 0.35186(18) 0.0243(7) Uani 1 1 d . . . . .
H6A H 0.2208 0.5602 0.3258 0.029 Uiso 1 1 calc R U . . .
H6B H 0.2916 0.5630 0.4004 0.029 Uiso 1 1 calc R U . . .
C1 C 0.6233(3) 0.4750(2) 0.31661(17) 0.0243(7) Uani 1 1 d . . . . .
C17 C 0.4264(3) 0.7894(2) 0.37888(17) 0.0265(7) Uani 1 1 d . . . . .
C2 C 0.5928(3) 0.3992(2) 0.28476(18) 0.0299(8) Uani 1 1 d . . . . .
H2 H 0.6599 0.3656 0.2672 0.036 Uiso 1 1 calc R U . . .
C4 C 0.3658(3) 0.4246(2) 0.30177(19) 0.0298(8) Uani 1 1 d . . . . .
H4 H 0.2759 0.4082 0.2965 0.036 Uiso 1 1 calc R U . . .
C14 C 0.7139(3) 0.6407(2) 0.25490(18) 0.0296(8) Uani 1 1 d . . . . .
H14A H 0.7043 0.7027 0.2594 0.036 Uiso 1 1 calc R U . . .
H14B H 0.6259 0.6180 0.2405 0.036 Uiso 1 1 calc R U . . .
C23 C 0.8804(3) 0.6315(2) 0.42720(19) 0.0285(7) Uani 1 1 d . . . . .
C28 C 0.3963(3) 0.6112(2) 0.51622(18) 0.0300(8) Uani 1 1 d . . . . .
C16 C 0.3187(3) 0.72334(19) 0.37179(18) 0.0252(7) Uani 1 1 d . . . . .
H16A H 0.2924 0.7065 0.4169 0.030 Uiso 1 1 calc R U . . .
H16B H 0.2406 0.7471 0.3462 0.030 Uiso 1 1 calc R U . . .
C15 C 0.7589(3) 0.51262(19) 0.32348(18) 0.0261(7) Uani 1 1 d . . . . .
H15A H 0.8048 0.4936 0.3662 0.031 Uiso 1 1 calc R U . . .
H15B H 0.8103 0.4932 0.2859 0.031 Uiso 1 1 calc R U . . .
C7 C 0.3696(3) 0.6628(2) 0.26315(17) 0.0277(7) Uani 1 1 d . . . . .
H7A H 0.4203 0.6159 0.2445 0.033 Uiso 1 1 calc R U . . .
H7B H 0.4193 0.7155 0.2561 0.033 Uiso 1 1 calc R U . . .
C3 C 0.4635(4) 0.3734(2) 0.2790(2) 0.0340(8) Uani 1 1 d . . . . .
H3 H 0.4413 0.3202 0.2592 0.041 Uiso 1 1 calc R U . . .
C21 C 0.6503(4) 0.8200(2) 0.39163(19) 0.0319(8) Uani 1 1 d . . . . .
H21 H 0.7387 0.8005 0.3954 0.038 Uiso 1 1 calc R U . . .
C27 C 0.7676(4) 0.6189(2) 0.5240(2) 0.0353(8) Uani 1 1 d . . . . .
H27 H 0.6862 0.6145 0.5445 0.042 Uiso 1 1 calc R U . . .
C18 C 0.3966(4) 0.8753(2) 0.38062(19) 0.0327(8) Uani 1 1 d . . . . .
H18 H 0.3076 0.8937 0.3763 0.039 Uiso 1 1 calc R U . . .
C22 C 0.8742(3) 0.6419(2) 0.35223(18) 0.0278(7) Uani 1 1 d . . . . .
H22A H 0.8798 0.7026 0.3407 0.033 Uiso 1 1 calc R U . . .
H22B H 0.9495 0.6123 0.3337 0.033 Uiso 1 1 calc R U . . .
C19 C 0.4981(4) 0.9337(2) 0.3887(2) 0.0375(9) Uani 1 1 d . . . . .
H19 H 0.4790 0.9924 0.3903 0.045 Uiso 1 1 calc R U . . .
C8 C 0.2382(4) 0.6692(2) 0.22153(19) 0.0353(8) Uani 1 1 d . . . . .
H8A H 0.1915 0.6143 0.2221 0.042 Uiso 1 1 calc R U . . .
H8B H 0.1820 0.7126 0.2411 0.042 Uiso 1 1 calc R U . . .
C13 C 0.8039(4) 0.6247(2) 0.19788(19) 0.0356(8) Uani 1 1 d . . . . .
H13A H 0.8934 0.6464 0.2104 0.043 Uiso 1 1 calc R U . . .
H13B H 0.8102 0.5633 0.1892 0.043 Uiso 1 1 calc R U . . .
C26 C 0.8825(4) 0.6167(3) 0.5646(2) 0.0433(10) Uani 1 1 d . . . . .
H26 H 0.8805 0.6114 0.6120 0.052 Uiso 1 1 calc R U . . .
C12 C 0.7468(4) 0.6695(3) 0.1354(2) 0.0416(9) Uani 1 1 d . . . . .
H12A H 0.7417 0.7311 0.1440 0.050 Uiso 1 1 calc R U . . .
H12B H 0.8042 0.6605 0.0978 0.050 Uiso 1 1 calc R U . . .
C20 C 0.6278(4) 0.9059(2) 0.3943(2) 0.0370(9) Uani 1 1 d . . . . .
H20 H 0.6988 0.9449 0.3998 0.044 Uiso 1 1 calc R U . . .
C24 C 0.9990(4) 0.6290(3) 0.4654(2) 0.0421(10) Uani 1 1 d . . . . .
H24 H 1.0794 0.6319 0.4439 0.050 Uiso 1 1 calc R U . . .
C25 C 1.0011(4) 0.6223(3) 0.5346(2) 0.0473(11) Uani 1 1 d . . . . .
H25 H 1.0822 0.6216 0.5610 0.057 Uiso 1 1 calc R U . . .
C9 C 0.2638(4) 0.6929(3) 0.1495(2) 0.0419(9) Uani 1 1 d . . . . .
H9A H 0.1793 0.6995 0.1225 0.050 Uiso 1 1 calc R U . . .
H9B H 0.3117 0.7474 0.1489 0.050 Uiso 1 1 calc R U . . .
C11 C 0.5363(4) 0.6939(2) 0.0796(2) 0.0425(10) Uani 1 1 d . . . . .
H11A H 0.5770 0.7085 0.0374 0.051 Uiso 1 1 calc R U . . .
H11B H 0.5252 0.7466 0.1054 0.051 Uiso 1 1 calc R U . . .
C10 C 0.4057(5) 0.6536(3) 0.0639(2) 0.0431(10) Uani 1 1 d . . . . .
H10A H 0.3485 0.6941 0.0377 0.052 Uiso 1 1 calc R U . . .
H10B H 0.4178 0.6036 0.0350 0.052 Uiso 1 1 calc R U . . .
O3 O 0.9204(9) 0.8714(5) 0.3379(5) 0.096(3) Uani 0.612(11) 1 d . U P A 1
O4 O 0.9276(7) 0.8134(3) 0.2344(4) 0.069(3) Uani 0.612(11) 1 d . U P A 1
O3A O 0.8893(7) 0.8373(7) 0.2946(7) 0.060(4) Uani 0.388(11) 1 d . U P A 2
Cl1A Cl 0.9952(12) 0.8773(8) 0.2629(6) 0.0336(16) Uani 0.388(11) 1 d . U P A 2
O4A O 1.0256(15) 0.8301(7) 0.2054(5) 0.083(4) Uani 0.388(11) 1 d . U P A 2
O5A O 0.947(3) 0.9619(14) 0.2577(11) 0.056(5) Uani 0.388(11) 1 d . U P A 2
O6A O 1.1075(19) 0.879(2) 0.3061(10) 0.050(4) Uani 0.388(11) 1 d . U P A 2

loop_
_atom_site_aniso_label
_atom_site_aniso_U_11
_atom_site_aniso_U_22
_atom_site_aniso_U_33
_atom_site_aniso_U_23
_atom_site_aniso_U_13
_atom_site_aniso_U_12
Co1 0.0233(3) 0.0167(3) 0.0249(3) 0.0000(2) 0.0075(2) -0.0005(2)
Cl1 0.0266(17) 0.0363(13) 0.049(3) 0.0013(17) 0.0051(15) -0.0033(11)
O2 0.0576(17) 0.0293(13) 0.0333(14) 0.0085(11) 0.0037(13) -0.0002(12)
O1 0.0611(18) 0.0337(14) 0.0302(14) -0.0005(11) 0.0030(13) 0.0044(13)
N1 0.0260(13) 0.0170(12) 0.0255(14) 0.0024(11) 0.0081(11) 0.0013(11)
N2 0.0256(13) 0.0175(12) 0.0277(15) 0.0009(11) 0.0092(12) 0.0018(11)
N6 0.0280(15) 0.0298(15) 0.0339(16) 0.0010(13) 0.0055(13) 0.0008(12)
N3 0.0264(14) 0.0210(13) 0.0292(15) 0.0014(11) 0.0073(12) 0.0011(11)
N4 0.0278(13) 0.0209(13) 0.0315(15) 0.0000(11) 0.0058(12) -0.0036(11)
N5 0.0251(14) 0.0257(14) 0.0337(16) 0.0008(12) 0.0066(12) 0.0007(11)
O6 0.033(3) 0.055(5) 0.082(9) 0.030(6) 0.013(4) 0.005(3)
O42 0.0315(14) 0.109(3) 0.0452(18) 0.0254(19) 0.0199(13) 0.0046(17)
O5 0.028(3) 0.034(3) 0.059(6) 0.013(3) 0.005(4) -0.001(2)
C5 0.0254(16) 0.0201(15) 0.0250(17) 0.0031(12) 0.0073(13) 0.0002(13)
C6 0.0222(15) 0.0205(15) 0.0307(18) 0.0031(13) 0.0059(13) -0.0023(13)
C1 0.0271(16) 0.0213(15) 0.0256(17) 0.0012(13) 0.0099(13) 0.0013(13)
C17 0.0335(17) 0.0209(15) 0.0258(17) 0.0016(13) 0.0071(14) -0.0001(14)
C2 0.0298(17) 0.0265(17) 0.0347(19) -0.0052(15) 0.0121(15) 0.0021(14)
C4 0.0255(16) 0.0253(16) 0.039(2) -0.0024(15) 0.0066(15) -0.0042(14)
C14 0.0303(17) 0.0238(16) 0.035(2) 0.0032(14) 0.0065(15) 0.0014(13)
C23 0.0222(15) 0.0259(16) 0.038(2) -0.0019(14) 0.0093(14) 0.0007(13)
C28 0.0278(17) 0.0352(18) 0.0269(18) 0.0065(15) 0.0017(15) -0.0023(15)
C16 0.0258(15) 0.0172(14) 0.0330(18) -0.0010(13) 0.0038(14) 0.0067(13)
C15 0.0244(16) 0.0193(15) 0.0358(19) -0.0006(13) 0.0114(14) 0.0038(13)
C7 0.0328(17) 0.0238(16) 0.0269(17) 0.0018(14) 0.0055(14) -0.0010(14)
C3 0.041(2) 0.0218(16) 0.040(2) -0.0080(15) 0.0092(17) -0.0018(15)
C21 0.0306(18) 0.0265(17) 0.039(2) -0.0035(15) 0.0069(16) -0.0026(15)
C27 0.0295(18) 0.040(2) 0.036(2) 0.0014(17) 0.0042(15) 0.0061(16)
C18 0.041(2) 0.0230(17) 0.034(2) 0.0005(14) 0.0053(16) 0.0027(15)
C22 0.0222(15) 0.0299(17) 0.0330(19) 0.0006(14) 0.0130(14) -0.0049(13)
C19 0.054(2) 0.0177(16) 0.042(2) 0.0000(15) 0.0082(18) 0.0001(16)
C8 0.0376(19) 0.0328(18) 0.035(2) -0.0002(16) 0.0004(16) 0.0037(16)
C13 0.040(2) 0.0325(19) 0.035(2) 0.0019(16) 0.0146(17) 0.0014(16)
C26 0.039(2) 0.056(2) 0.034(2) 0.0012(19) -0.0017(17) 0.0046(19)
C12 0.052(2) 0.041(2) 0.033(2) 0.0061(17) 0.0136(18) -0.0013(19)
C20 0.042(2) 0.0246(18) 0.045(2) 0.0006(16) 0.0118(18) -0.0074(16)
C24 0.0267(18) 0.056(3) 0.044(2) -0.0045(19) 0.0039(17) -0.0019(17)
C25 0.0278(19) 0.068(3) 0.045(2) -0.008(2) -0.0064(18) 0.0020(19)
C9 0.052(2) 0.039(2) 0.034(2) 0.0020(17) -0.0026(18) 0.0127(19)
C11 0.060(3) 0.0334(19) 0.034(2) 0.0109(17) 0.0060(19) 0.0032(19)
C10 0.061(3) 0.039(2) 0.030(2) 0.0048(17) 0.0067(19) 0.0047(19)
O3 0.096(5) 0.111(6) 0.086(5) -0.007(4) 0.054(4) -0.041(4)
O4 0.088(5) 0.034(3) 0.078(5) 0.008(3) -0.039(4) -0.008(3)
O3A 0.023(4) 0.065(6) 0.093(9) 0.053(6) 0.004(4) -0.006(3)
Cl1A 0.026(3) 0.033(2) 0.042(4) 0.015(2) 0.003(2) 0.0032(17)
O4A 0.119(10) 0.071(6) 0.058(5) -0.001(4) 0.002(5) 0.038(6)
O5A 0.047(7) 0.035(5) 0.086(14) 0.013(6) -0.005(8) 0.005(4)
O6A 0.032(5) 0.059(7) 0.057(8) 0.026(7) -0.007(6) -0.006(5)

loop_
_atom_type_symbol
_atom_type_description
_atom_type_scat_dispersion_real
_atom_type_scat_dispersion_imag
_atom_type_scat_source
C C 0.0181 0.0091 'International Tables Vol C Tables 4.2.6.8 and 6.1.1.4'
H H 0.0000 0.0000 'International Tables Vol C Tables 4.2.6.8 and 6.1.1.4'
Cl Cl 0.3639 0.7018 'International Tables Vol C Tables 4.2.6.8 and 6.1.1.4'
Co Co -2.3653 3.6143 'International Tables Vol C Tables 4.2.6.8 and 6.1.1.4'
N N 0.0311 0.0180 'International Tables Vol C Tables 4.2.6.8 and 6.1.1.4'
O O 0.0492 0.0322 'International Tables Vol C Tables 4.2.6.8 and 6.1.1.4'

loop_
_geom_angle_atom_site_label_1
_geom_angle_atom_site_label_2
_geom_angle_atom_site_label_3
_geom_angle
_geom_angle_site_symmetry_1
_geom_angle_site_symmetry_3
_geom_angle_publ_flag
N1 Co1 N2 70.04(9) . . ?
N1 Co1 N3 73.77(10) . . ?
N1 Co1 N4 136.84(11) . . ?
N1 Co1 N5 116.76(10) . . ?
N6 Co1 N1 101.80(11) . . ?
N6 Co1 N2 85.37(11) . . ?
N6 Co1 N3 157.00(11) . . ?
N6 Co1 N4 97.00(11) . . ?
N6 Co1 N5 90.12(12) . . ?
N3 Co1 N2 113.08(10) . . ?
N4 Co1 N2 73.25(10) . . ?
N4 Co1 N3 101.35(10) . . ?
N4 Co1 N5 101.54(11) . . ?
N5 Co1 N2 172.59(10) . . ?
N5 Co1 N3 72.79(11) . . ?
O6 Cl1 O5 105.0(11) . . ?
O3 Cl1 O6 111.9(9) . . ?
O3 Cl1 O5 117.9(8) . . ?
O3 Cl1 O4 106.9(7) . . ?
O4 Cl1 O6 110.9(10) . . ?
O4 Cl1 O5 103.9(8) . . ?
C11 O2 C12 113.9(3) . . ?
C10 O1 C9 113.7(3) . . ?
C5 N1 Co1 120.1(2) . . ?
C1 N1 Co1 119.6(2) . . ?
C1 N1 C5 120.3(3) . . ?
C6 N2 Co1 99.58(18) . . ?
C16 N2 Co1 100.48(19) . . ?
C16 N2 C6 116.5(2) . . ?
C16 N2 C7 112.8(3) . . ?
C7 N2 Co1 114.82(19) . . ?
C7 N2 C6 111.6(3) . . ?
C28 N6 Co1 164.0(3) . . ?
C14 N3 Co1 110.7(2) . . ?
C14 N3 C15 112.6(3) . . ?
C15 N3 Co1 101.62(19) . . ?
C22 N3 Co1 109.6(2) . . ?
C22 N3 C14 112.5(3) . . ?
C22 N3 C15 109.2(3) . . ?
C17 N4 Co1 116.8(2) . . ?
C17 N4 C21 118.6(3) . . ?
C21 N4 Co1 123.8(2) . . ?
C23 N5 Co1 119.7(2) . . ?
C27 N5 Co1 121.5(2) . . ?
C27 N5 C23 118.9(3) . . ?
N1 C5 C6 114.4(3) . . ?
N1 C5 C4 121.0(3) . . ?
C4 C5 C6 124.4(3) . . ?
N2 C6 C5 106.3(2) . . ?
N2 C6 H6A 110.5 . . ?
N2 C6 H6B 110.5 . . ?
C5 C6 H6A 110.5 . . ?
C5 C6 H6B 110.5 . . ?
H6A C6 H6B 108.7 . . ?
N1 C1 C2 121.0(3) . . ?
N1 C1 C15 114.7(3) . . ?
C2 C1 C15 124.2(3) . . ?
N4 C17 C16 117.6(3) . . ?
N4 C17 C18 121.2(3) . . ?
C18 C17 C16 121.2(3) . . ?
C1 C2 H2 120.6 . . ?
C3 C2 C1 118.7(3) . . ?
C3 C2 H2 120.6 . . ?
C5 C4 H4 120.8 . . ?
C5 C4 C3 118.4(3) . . ?
C3 C4 H4 120.8 . . ?
N3 C14 H14A 107.4 . . ?
N3 C14 H14B 107.4 . . ?
N3 C14 C13 119.5(3) . . ?
H14A C14 H14B 107.0 . . ?
C13 C14 H14A 107.4 . . ?
C13 C14 H14B 107.4 . . ?
N5 C23 C22 117.4(3) . . ?
N5 C23 C24 120.7(4) . . ?
C24 C23 C22 121.9(3) . . ?
N6 C28 O42 178.2(4) . . ?
N2 C16 C17 109.5(3) . . ?
N2 C16 H16A 109.8 . . ?
N2 C16 H16B 109.8 . . ?
C17 C16 H16A 109.8 . . ?
C17 C16 H16B 109.8 . . ?
H16A C16 H16B 108.2 . . ?
N3 C15 C1 110.0(3) . . ?
N3 C15 H15A 109.7 . . ?
N3 C15 H15B 109.7 . . ?
C1 C15 H15A 109.7 . . ?
C1 C15 H15B 109.7 . . ?
H15A C15 H15B 108.2 . . ?
N2 C7 H7A 107.8 . . ?
N2 C7 H7B 107.8 . . ?
N2 C7 C8 118.1(3) . . ?
H7A C7 H7B 107.1 . . ?
C8 C7 H7A 107.8 . . ?
C8 C7 H7B 107.8 . . ?
C2 C3 C4 120.2(3) . . ?
C2 C3 H3 119.9 . . ?
C4 C3 H3 119.9 . . ?
N4 C21 H21 118.4 . . ?
N4 C21 C20 123.2(3) . . ?
C20 C21 H21 118.4 . . ?
N5 C27 H27 118.5 . . ?
N5 C27 C26 123.0(4) . . ?
C26 C27 H27 118.5 . . ?
C17 C18 H18 120.3 . . ?
C19 C18 C17 119.3(3) . . ?
C19 C18 H18 120.3 . . ?
N3 C22 C23 109.6(3) . . ?
N3 C22 H22A 109.7 . . ?
N3 C22 H22B 109.7 . . ?
C23 C22 H22A 109.7 . . ?
C23 C22 H22B 109.7 . . ?
H22A C22 H22B 108.2 . . ?
C18 C19 H19 120.1 . . ?
C18 C19 C20 119.8(3) . . ?
C20 C19 H19 120.1 . . ?
C7 C8 H8A 109.8 . . ?
C7 C8 H8B 109.8 . . ?
H8A C8 H8B 108.3 . . ?
C9 C8 C7 109.2(3) . . ?
C9 C8 H8A 109.8 . . ?
C9 C8 H8B 109.8 . . ?
C14 C13 H13A 110.0 . . ?
C14 C13 H13B 110.0 . . ?
H13A C13 H13B 108.4 . . ?
C12 C13 C14 108.4(3) . . ?
C12 C13 H13A 110.0 . . ?
C12 C13 H13B 110.0 . . ?
C27 C26 H26 120.8 . . ?
C27 C26 C25 118.4(4) . . ?
C25 C26 H26 120.8 . . ?
O2 C12 C13 109.3(3) . . ?
O2 C12 H12A 109.8 . . ?
O2 C12 H12B 109.8 . . ?
C13 C12 H12A 109.8 . . ?
C13 C12 H12B 109.8 . . ?
H12A C12 H12B 108.3 . . ?
C21 C20 C19 117.8(3) . . ?
C21 C20 H20 121.1 . . ?
C19 C20 H20 121.1 . . ?
C23 C24 H24 119.8 . . ?
C25 C24 C23 120.4(4) . . ?
C25 C24 H24 119.8 . . ?
C26 C25 H25 120.7 . . ?
C24 C25 C26 118.6(4) . . ?
C24 C25 H25 120.7 . . ?
O1 C9 C8 108.7(3) . . ?
O1 C9 H9A 109.9 . . ?
O1 C9 H9B 109.9 . . ?
C8 C9 H9A 109.9 . . ?
C8 C9 H9B 109.9 . . ?
H9A C9 H9B 108.3 . . ?
O2 C11 H11A 109.8 . . ?
O2 C11 H11B 109.8 . . ?
O2 C11 C10 109.3(3) . . ?
H11A C11 H11B 108.3 . . ?
C10 C11 H11A 109.8 . . ?
C10 C11 H11B 109.8 . . ?
O1 C10 C11 114.3(3) . . ?
O1 C10 H10A 108.7 . . ?
O1 C10 H10B 108.7 . . ?
C11 C10 H10A 108.7 . . ?
C11 C10 H10B 108.7 . . ?
H10A C10 H10B 107.6 . . ?
O4A Cl1A O3A 109.5(12) . . ?
O4A Cl1A O5A 121.8(13) . . ?
O5A Cl1A O3A 100.5(14) . . ?
O6A Cl1A O3A 110.3(14) . . ?
O6A Cl1A O4A 107.1(14) . . ?
O6A Cl1A O5A 107(2) . . ?

loop_
_geom_bond_atom_site_label_1
_geom_bond_atom_site_label_2
_geom_bond_distance
_geom_bond_site_symmetry_2
_geom_bond_publ_flag
Co1 N1 2.068(3) . ?
Co1 N2 2.433(3) . ?
Co1 N6 2.015(3) . ?
Co1 N3 2.350(3) . ?
Co1 N4 2.108(3) . ?
Co1 N5 2.166(3) . ?
Cl1 O6 1.431(17) . ?
Cl1 O5 1.509(16) . ?
Cl1 O3 1.389(9) . ?
Cl1 O4 1.426(10) . ?
O2 C12 1.425(5) . ?
O2 C11 1.415(5) . ?
O1 C9 1.428(5) . ?
O1 C10 1.425(5) . ?
N1 C5 1.349(4) . ?
N1 C1 1.339(4) . ?
N2 C6 1.481(4) . ?
N2 C16 1.468(4) . ?
N2 C7 1.477(4) . ?
N6 C28 1.182(5) . ?
N3 C14 1.480(4) . ?
N3 C15 1.487(4) . ?
N3 C22 1.467(4) . ?
N4 C17 1.351(4) . ?
N4 C21 1.357(4) . ?
N5 C23 1.348(4) . ?
N5 C27 1.342(5) . ?
O42 C28 1.192(4) . ?
C5 C6 1.505(4) . ?
C5 C4 1.379(5) . ?
C6 H6A 0.9900 . ?
C6 H6B 0.9900 . ?
C1 C2 1.382(5) . ?
C1 C15 1.502(4) . ?
C17 C16 1.514(5) . ?
C17 C18 1.393(5) . ?
C2 H2 0.9500 . ?
C2 C3 1.377(5) . ?
C4 H4 0.9500 . ?
C4 C3 1.383(5) . ?
C14 H14A 0.9900 . ?
C14 H14B 0.9900 . ?
C14 C13 1.527(5) . ?
C23 C22 1.499(5) . ?
C23 C24 1.385(5) . ?
C16 H16A 0.9900 . ?
C16 H16B 0.9900 . ?
C15 H15A 0.9900 . ?
C15 H15B 0.9900 . ?
C7 H7A 0.9900 . ?
C7 H7B 0.9900 . ?
C7 C8 1.531(5) . ?
C3 H3 0.9500 . ?
C21 H21 0.9500 . ?
C21 C20 1.381(5) . ?
C27 H27 0.9500 . ?
C27 C26 1.379(6) . ?
C18 H18 0.9500 . ?
C18 C19 1.388(5) . ?
C22 H22A 0.9900 . ?
C22 H22B 0.9900 . ?
C19 H19 0.9500 . ?
C19 C20 1.390(5) . ?
C8 H8A 0.9900 . ?
C8 H8B 0.9900 . ?
C8 C9 1.523(5) . ?
C13 H13A 0.9900 . ?
C13 H13B 0.9900 . ?
C13 C12 1.515(5) . ?
C26 H26 0.9500 . ?
C26 C25 1.385(6) . ?
C12 H12A 0.9900 . ?
C12 H12B 0.9900 . ?
C20 H20 0.9500 . ?
C24 H24 0.9500 . ?
C24 C25 1.381(6) . ?
C25 H25 0.9500 . ?
C9 H9A 0.9900 . ?
C9 H9B 0.9900 . ?
C11 H11A 0.9900 . ?
C11 H11B 0.9900 . ?
C11 C10 1.489(6) . ?
C10 H10A 0.9900 . ?
C10 H10B 0.9900 . ?
O3A Cl1A 1.433(13) . ?
Cl1A O4A 1.418(15) . ?
Cl1A O5A 1.43(3) . ?
Cl1A O6A 1.39(2) . ?

loop_
_geom_torsion_atom_site_label_1
_geom_torsion_atom_site_label_2
_geom_torsion_atom_site_label_3
_geom_torsion_atom_site_label_4
_geom_torsion
_geom_torsion_site_symmetry_1
_geom_torsion_site_symmetry_2
_geom_torsion_site_symmetry_3
_geom_torsion_site_symmetry_4
_geom_torsion_publ_flag
Co1 N1 C5 C6 10.7(4) . . . . ?
Co1 N1 C5 C4 -174.6(2) . . . . ?
Co1 N1 C1 C2 175.4(3) . . . . ?
Co1 N1 C1 C15 -6.9(4) . . . . ?
Co1 N2 C6 C5 -52.0(3) . . . . ?
Co1 N2 C16 C17 45.9(3) . . . . ?
Co1 N2 C7 C8 176.0(2) . . . . ?
Co1 N3 C14 C13 -174.3(2) . . . . ?
Co1 N3 C15 C1 44.8(3) . . . . ?
Co1 N3 C22 C23 35.3(3) . . . . ?
Co1 N4 C17 C16 -8.7(4) . . . . ?
Co1 N4 C17 C18 170.9(3) . . . . ?
Co1 N4 C21 C20 -169.6(3) . . . . ?
Co1 N5 C23 C22 1.8(4) . . . . ?
Co1 N5 C23 C24 -179.8(3) . . . . ?
Co1 N5 C27 C26 -179.7(3) . . . . ?
O2 C11 C10 O1 57.7(4) . . . . ?
N1 C5 C6 N2 33.8(4) . . . . ?
N1 C5 C4 C3 -2.1(5) . . . . ?
N1 C1 C2 C3 0.6(5) . . . . ?
N1 C1 C15 N3 -29.8(4) . . . . ?
N2 C7 C8 C9 173.6(3) . . . . ?
N3 C14 C13 C12 -177.6(3) . . . . ?
N4 C17 C16 N2 -30.5(4) . . . . ?
N4 C17 C18 C19 -1.0(6) . . . . ?
N4 C21 C20 C19 0.0(6) . . . . ?
N5 C23 C22 N3 -26.2(4) . . . . ?
N5 C23 C24 C25 -0.5(6) . . . . ?
N5 C27 C26 C25 -0.5(6) . . . . ?
C5 N1 C1 C2 -5.0(5) . . . . ?
C5 N1 C1 C15 172.7(3) . . . . ?
C5 C4 C3 C2 -2.4(6) . . . . ?
C6 N2 C16 C17 152.2(3) . . . . ?
C6 N2 C7 C8 63.7(4) . . . . ?
C6 C5 C4 C3 172.0(3) . . . . ?
C1 N1 C5 C6 -168.9(3) . . . . ?
C1 N1 C5 C4 5.8(5) . . . . ?
C1 C2 C3 C4 3.1(6) . . . . ?
C17 N4 C21 C20 -0.3(5) . . . . ?
C17 C18 C19 C20 0.6(6) . . . . ?
C2 C1 C15 N3 147.9(3) . . . . ?
C4 C5 C6 N2 -140.7(3) . . . . ?
C14 N3 C15 C1 -73.7(3) . . . . ?
C14 N3 C22 C23 159.0(3) . . . . ?
C14 C13 C12 O2 -60.1(4) . . . . ?
C23 N5 C27 C26 1.2(5) . . . . ?
C23 C24 C25 C26 1.2(7) . . . . ?
C16 N2 C6 C5 -158.9(3) . . . . ?
C16 N2 C7 C8 -69.7(4) . . . . ?
C16 C17 C18 C19 178.6(3) . . . . ?
C15 N3 C14 C13 -61.3(4) . . . . ?
C15 N3 C22 C23 -75.2(3) . . . . ?
C15 C1 C2 C3 -177.0(3) . . . . ?
C7 N2 C6 C5 69.6(3) . . . . ?
C7 N2 C16 C17 -76.8(3) . . . . ?
C7 C8 C9 O1 61.8(4) . . . . ?
C21 N4 C17 C16 -178.7(3) . . . . ?
C21 N4 C17 C18 0.8(5) . . . . ?
C27 N5 C23 C22 -179.0(3) . . . . ?
C27 N5 C23 C24 -0.7(5) . . . . ?
C27 C26 C25 C24 -0.6(7) . . . . ?
C18 C17 C16 N2 149.9(3) . . . . ?
C18 C19 C20 C21 -0.1(6) . . . . ?
C22 N3 C14 C13 62.6(4) . . . . ?
C22 N3 C15 C1 160.5(3) . . . . ?
C22 C23 C24 C25 177.8(4) . . . . ?
C12 O2 C11 C10 179.8(3) . . . . ?
C24 C23 C22 N3 155.4(3) . . . . ?
C9 O1 C10 C11 86.3(4) . . . . ?
C11 O2 C12 C13 155.7(3) . . . . ?
C10 O1 C9 C8 -161.0(3) . . . . ?

loop_
_smtbx_masks_void_nr
_smtbx_masks_void_average_x
_smtbx_masks_void_average_y
_smtbx_masks_void_average_z
_smtbx_masks_void_volume
_smtbx_masks_void_count_electrons
_smtbx_masks_void_content
1 0.000 0.000 0.500 208.3 35.3 '2 CH3OH'
2 0.000 0.500 0.000 208.3 35.3 '2 CH3OH'
